data_4334521
loop_
_publ_author_name
'Tiziana Funaioli'
'Piero Leoni'
'Lorella Marchetti'
'Alberto Albinati'
'Silvia Rizzato'
'Fabrizia Fabrizi de Biani'
'Andrea Ienco'
'Gabriele Manca'
'Carlo Mealli'

_publ_contact_author_address
;     
Dipartimento di Chimica e Chimica Industriale
Universita' di Pisa
Via Risorgimento 35. I-56126 Pisa (Italy)
;
_publ_contact_author_email leoni@dcci.unipi.it
_publ_contact_author_name 'P. Leoni'
_publ_section_title
;
 Unprecedented Tris-Phosphido-Bridged Triangular Clusters with 42 Valence
 Electrons. Chemical, Electrochemical and Computational Studies of their
 Formation and Stability
;
_journal_name_full 'Inorganic Chemistry'
_journal_page_first 4635
_journal_page_last 4647
_journal_paper_doi 10.1021/ic400251y
_journal_volume 52
_journal_year 2013
_chemical_formula_sum 'C24 H54 Cl3 P3 Pt3'
_chemical_formula_weight 1127.20
_chemical_name_common
;
 Pt3(mu-PBut2)3Cl3
;
_space_group_IT_number 176
_symmetry_cell_setting hexagonal
_symmetry_space_group_name_Hall '-P 6c'
_symmetry_space_group_name_H-M 'P 63/m'
_atom_sites_solution_hydrogens geom
_atom_sites_solution_primary direct
_atom_sites_solution_secondary difmap
_audit_creation_method SHELXL-97
_cell_angle_alpha 90.00
_cell_angle_beta 90.00
_cell_angle_gamma 120.00
_cell_formula_units_Z 2
_cell_length_a 11.6624(14)
_cell_length_b 11.6624
_cell_length_c 14.8688(18)
_cell_measurement_reflns_used 6528
_cell_measurement_temperature 293(2)
_cell_measurement_theta_max 29.332
_cell_measurement_theta_min 2.438
_cell_volume 1751.4(3)
_computing_cell_refinement 'SAINTPLUS  (Bruker AXS, 1999)'
_computing_data_collection 'SMART      (Bruker AXS, 2001)'
_computing_data_reduction 'SAINTPLUS  (Bruker AXS, 1999)'
_computing_molecular_graphics
;     
 ORTEP for Windows v1.074 (L.J. Farrugia 1997)
 Mercury CSD 3.0.1 (Build RC6), CCDC, Cambridge (2011)
;
_computing_publication_material 'WinGX v1.64.05(L.J. Farrugia, J. Appl. Cryst.,1999,32, 837)'
_computing_structure_refinement 'SHELXL-97 (Acta Cryst.,2008,A64,112)'
_computing_structure_solution 'SHELXS-97 (Sheldrick, 1990)'
_diffrn_ambient_temperature 293(2)
_diffrn_measured_fraction_theta_full 0.990
_diffrn_measured_fraction_theta_max 0.990
_diffrn_measurement_device_type 'Bruker APEX CCD'
_diffrn_measurement_method 'phi and omega scans'
_diffrn_radiation_monochromator graphite
_diffrn_radiation_source 'fine-focus sealed tube'
_diffrn_radiation_type MoK\a
_diffrn_radiation_wavelength 0.71069
_diffrn_reflns_av_R_equivalents 0.0763
_diffrn_reflns_av_sigmaI/netI 0.0295
_diffrn_reflns_limit_h_max 16
_diffrn_reflns_limit_h_min -16
_diffrn_reflns_limit_k_max 16
_diffrn_reflns_limit_k_min -16
_diffrn_reflns_limit_l_max 20
_diffrn_reflns_limit_l_min -20
_diffrn_reflns_number 26959
_diffrn_reflns_theta_full 29.72
_diffrn_reflns_theta_max 29.72
_diffrn_reflns_theta_min 2.02
_exptl_absorpt_coefficient_mu 12.330
_exptl_absorpt_correction_T_max 0.7459
_exptl_absorpt_correction_T_min 0.4937
_exptl_absorpt_correction_type empirical
_exptl_absorpt_process_details 'Sadabs 2.01 (Bruker AXS, 1999)'
_exptl_crystal_colour red
_exptl_crystal_density_diffrn 2.137
_exptl_crystal_description prismatic
_exptl_crystal_F_000 1056
_exptl_crystal_size_max 0.2
_exptl_crystal_size_mid 0.1
_exptl_crystal_size_min 0.1
_refine_diff_density_max 2.937
_refine_diff_density_min -3.035
_refine_diff_density_rms 0.208
_refine_ls_extinction_coef 0.00066(14)
_refine_ls_extinction_expression Fc^*^=kFc[1+0.001xFc^2^\l^3^/sin(2\q)]^-1/4^
_refine_ls_extinction_method SHELXL
_refine_ls_goodness_of_fit_ref 1.308
_refine_ls_hydrogen_treatment constr
_refine_ls_matrix_type full
_refine_ls_number_parameters 56
_refine_ls_number_reflns 1712
_refine_ls_number_restraints 0
_refine_ls_restrained_S_all 1.308
_refine_ls_R_factor_all 0.0460
_refine_ls_R_factor_gt 0.0384
_refine_ls_shift/su_max 0.004
_refine_ls_shift/su_mean 0.001
_refine_ls_structure_factor_coef Fsqd
_refine_ls_weighting_details 'calc w=1/[\s^2^(Fo^2^)+(0.0263P)^2^+10.8157P] where P=(Fo^2^+2Fc^2^)/3'
_refine_ls_weighting_scheme calc
_refine_ls_wR_factor_gt 0.0955
_refine_ls_wR_factor_ref 0.0988
_reflns_number_gt 1482
_reflns_number_total 1712
_reflns_threshold_expression >2sigma(I)
_cod_data_source_file ic400251y_si_001_3.cif
_cod_data_source_block Pt3Cl3
_cod_database_code 4334521

loop_
_symmetry_equiv_pos_as_xyz
'x, y, z'
'-x, -y, z+1/2'
'-y, x-y, z'
'-x+y, -x, z'
'x-y, x, z+1/2'
'y, -x+y, z+1/2'
'-x, -y, -z'
'x, y, -z-1/2'
'y, -x+y, -z'
'x-y, x, -z'
'-x+y, -x, -z-1/2'
'-y, x-y, -z-1/2'

loop_
_atom_site_label
_atom_site_type_symbol
_atom_site_fract_x
_atom_site_fract_y
_atom_site_fract_z
_atom_site_U_iso_or_equiv
_atom_site_adp_type
_atom_site_occupancy
_atom_site_symmetry_multiplicity
_atom_site_calc_flag
_atom_site_refinement_flags
Pt Pt 0.54054(3) 0.20390(3) 0.2500 0.03141(14) Uani 1 2 d S
Cl1 Cl 0.3432(3) 0.0014(3) 0.2500 0.0936(18) Uani 1 2 d S
P P 0.6731(3) 0.1105(2) 0.2500 0.0308(5) Uani 1 2 d S
C1 C 0.6748(9) 0.0254(8) 0.1438(6) 0.0461(18) Uani 1 1 d .
C2 C 0.5521(12) -0.1111(10) 0.1361(8) 0.073(3) Uani 1 1 d .
H2A H 0.4742 -0.1033 0.1412 0.109 Uiso 1 1 calc R
H2B H 0.5525 -0.1669 0.1834 0.109 Uiso 1 1 calc R
H2C H 0.5521 -0.1493 0.0789 0.109 Uiso 1 1 calc R
C3 C 0.6722(14) 0.1122(11) 0.0679(7) 0.081(4) Uani 1 1 d .
H3A H 0.5941 0.1196 0.0732 0.121 Uiso 1 1 calc R
H3B H 0.6716 0.0730 0.0110 0.121 Uiso 1 1 calc R
H3C H 0.7493 0.1987 0.0718 0.121 Uiso 1 1 calc R
C4 C 0.7961(14) 0.0117(15) 0.1365(10) 0.094(4) Uani 1 1 d .
H4A H 0.7964 -0.0429 0.1847 0.141 Uiso 1 1 calc R
H4B H 0.8739 0.0977 0.1404 0.141 Uiso 1 1 calc R
H4C H 0.7953 -0.0282 0.0799 0.141 Uiso 1 1 calc R

loop_
_atom_site_aniso_label
_atom_site_aniso_U_11
_atom_site_aniso_U_22
_atom_site_aniso_U_33
_atom_site_aniso_U_23
_atom_site_aniso_U_13
_atom_site_aniso_U_12
Pt 0.02082(18) 0.02065(18) 0.0516(3) 0.000 0.000 0.00949(13)
Cl1 0.0315(14) 0.0242(13) 0.206(6) 0.000 0.000 0.0000(11)
P 0.0309(11) 0.0228(10) 0.0407(13) 0.000 0.000 0.0149(9)
C1 0.059(5) 0.036(4) 0.049(4) -0.008(3) -0.001(4) 0.027(4)
C2 0.096(8) 0.045(5) 0.066(6) -0.022(5) -0.011(6) 0.027(6)
C3 0.134(11) 0.070(7) 0.041(5) 0.005(5) 0.010(6) 0.053(8)
C4 0.094(9) 0.129(12) 0.100(10) -0.044(9) -0.008(8) 0.087(9)

loop_
_atom_type_symbol
_atom_type_description
_atom_type_scat_dispersion_real
_atom_type_scat_dispersion_imag
_atom_type_scat_source
C C 0.0033 0.0016 'International Tables Vol C Tables 4.2.6.8 and 6.1.1.4'
H H 0.0000 0.0000 'International Tables Vol C Tables 4.2.6.8 and 6.1.1.4'
P P 0.1023 0.0942 'International Tables Vol C Tables 4.2.6.8 and 6.1.1.4'
Cl Cl 0.1484 0.1585 'International Tables Vol C Tables 4.2.6.8 and 6.1.1.4'
Pt Pt -1.7033 8.3905 'International Tables Vol C Tables 4.2.6.8 and 6.1.1.4'

loop_
_geom_angle_atom_site_label_1
_geom_angle_atom_site_label_2
_geom_angle_atom_site_label_3
_geom_angle
_geom_angle_site_symmetry_1
_geom_angle_site_symmetry_3
P Pt P 171.37(7) 4_665 .
P Pt Cl1 94.20(12) 4_665 .
P Pt Cl1 94.42(12) . .
P Pt Pt 55.81(6) 4_665 4_665
P Pt Pt 115.57(6) . 4_665
Cl1 Pt Pt 150.01(10) . 4_665
P Pt Pt 115.81(6) 4_665 3_655
P Pt Pt 55.57(6) . 3_655
Cl1 Pt Pt 149.99(10) . 3_655
Pt Pt Pt 60.0 4_665 3_655
C1 P C1 115.2(5) . 8_556
C1 P Pt 116.4(3) . 3_655
C1 P Pt 116.4(3) 8_556 3_655
C1 P Pt 116.1(3) . .
C1 P Pt 116.1(3) 8_556 .
Pt P Pt 68.63(7) 3_655 .
C3 C1 C4 110.4(10) . .
C3 C1 C2 108.6(9) . .
C4 C1 C2 109.0(9) . .
C3 C1 P 105.3(6) . .
C4 C1 P 112.1(7) . .
C2 C1 P 111.4(7) . .

loop_
_geom_bond_atom_site_label_1
_geom_bond_atom_site_label_2
_geom_bond_distance
_geom_bond_site_symmetry_2
Pt P 2.287(2) 4_665
Pt P 2.293(2) .
Pt Cl1 2.332(3) .
Pt Pt 2.5818(6) 4_665
Pt Pt 2.5818(6) 3_655
P C1 1.871(8) .
P C1 1.871(8) 8_556
P Pt 2.287(2) 3_655
C1 C3 1.526(13) .
C1 C4 1.504(14) .
C1 C2 1.522(13) .

loop_
_geom_torsion_atom_site_label_1
_geom_torsion_atom_site_label_2
_geom_torsion_atom_site_label_3
_geom_torsion_atom_site_label_4
_geom_torsion
_geom_torsion_site_symmetry_1
_geom_torsion_site_symmetry_4
P Pt P C1 -109.9(3) 4_665 .
Cl1 Pt P C1 70.1(3) . .
Pt Pt P C1 -109.9(3) 4_665 .
Pt Pt P C1 -109.9(3) 3_655 .
P Pt P C1 109.9(3) 4_665 8_556
Cl1 Pt P C1 -70.1(3) . 8_556
Pt Pt P C1 109.9(3) 4_665 8_556
Pt Pt P C1 109.9(3) 3_655 8_556
P Pt P Pt 0.0 4_665 3_655
Cl1 Pt P Pt 180.0 . 3_655
Pt Pt P Pt 0.0 4_665 3_655
C1 P C1 C3 179.7(6) 8_556 .
Pt P C1 C3 -38.8(8) 3_655 .
Pt P C1 C3 39.1(8) . .
C1 P C1 C4 -60.3(10) 8_556 .
Pt P C1 C4 81.2(8) 3_655 .
Pt P C1 C4 159.1(8) . .
C1 P C1 C2 62.2(10) 8_556 .
Pt P C1 C2 -156.3(6) 3_655 .
Pt P C1 C2 -78.4(7) . .
